data_4114070
loop_
_publ_author_name
'Matthew L. Kuhlman'
'Thomas B. Rauchfuss'

_publ_section_title
;
 Structural Chemistry of "Defect" Cyanometalate Boxes:
 {Cs@[CpCo(CN)3]4[Cp*Ru]3} and {M@[Cp*Rh(CN)3]4[Cp*Ru]3} (M = NH4, Cs)
;
_journal_name_full 'Journal of the American Chemical Society'
_journal_page_first 10084
_journal_page_last 10092
_journal_paper_doi 10.1021/ja035253h
_journal_volume 125
_journal_year 2003
_chemical_formula_moiety 'C82 H105 Cs N12 Rh4 Ru3, (C2 H3 N)10'
_chemical_formula_sum 'C102 H135 Cs N22 Rh4 Ru3'
_chemical_formula_weight 2517.08
_chemical_name_systematic
; 
? 
;
_space_group_IT_number 14
_symmetry_cell_setting monoclinic
_symmetry_space_group_name_Hall '-P 2yn'
_symmetry_space_group_name_H-M 'P 1 21/n 1'
_atom_sites_solution_hydrogens geom
_atom_sites_solution_primary direct
_atom_sites_solution_secondary difmap
_audit_creation_method SHELXL-97
_audit_update_record
; 
2002-03-11   text and data added, mlk 
;
_cell_angle_alpha 90.00
_cell_angle_beta 104.076(3)
_cell_angle_gamma 90.00
_cell_formula_units_Z 4
_cell_length_a 14.9260(12)
_cell_length_b 48.475(4)
_cell_length_c 16.0926(12)
_cell_measurement_reflns_used 1001
_cell_measurement_temperature 193(2)
_cell_measurement_theta_max 28.18
_cell_measurement_theta_min 2.92
_cell_volume 11294.0(16)
_computing_cell_refinement 'SAINT V6.22 (Bruker, 2001)'
_computing_data_collection 'SMART V5.625 (Bruker, 2001)'
_computing_data_reduction 'SAINT V6.22 (Bruker, 2001)'
_computing_molecular_graphics 'SHELXTL V6.10 (Bruker, 2001)'
_computing_publication_material 'CIFTAB (Sheldrick, 2001)'
_computing_structure_refinement 'SHELXTL V6.10 (Bruker, 2001)'
_computing_structure_solution 'SHELXTL V6.10 (Bruker, 2001)'
_diffrn_ambient_temperature 193(2)
_diffrn_measured_fraction_theta_full 0.968
_diffrn_measured_fraction_theta_max 0.968
_diffrn_measurement_device 'Siemens Platform/CCD'
_diffrn_measurement_method 'profile data from \w scans'
_diffrn_radiation_monochromator graphite
_diffrn_radiation_source 'normal-focus sealed tube'
_diffrn_radiation_type MoK\a
_diffrn_radiation_wavelength 0.71073
_diffrn_radiation_wavelength_id p93qas
_diffrn_reflns_av_R_equivalents 0.0419
_diffrn_reflns_av_sigmaI/netI 0.0425
_diffrn_reflns_limit_h_max 17
_diffrn_reflns_limit_h_min -13
_diffrn_reflns_limit_k_max 55
_diffrn_reflns_limit_k_min -53
_diffrn_reflns_limit_l_max 19
_diffrn_reflns_limit_l_min -18
_diffrn_reflns_number 67845
_diffrn_reflns_theta_full 25.31
_diffrn_reflns_theta_max 25.31
_diffrn_reflns_theta_min 1.72
_diffrn_standards_decay_% 0.3
_diffrn_standards_interval_time 293
_diffrn_standards_number 1294
_exptl_absorpt_coefficient_mu 1.330
_exptl_absorpt_correction_T_max 0.6957
_exptl_absorpt_correction_T_min 0.4688
_exptl_absorpt_correction_type integration
_exptl_absorpt_process_details '(Bruker, 2001)'
_exptl_crystal_colour orange
_exptl_crystal_density_diffrn 1.480
_exptl_crystal_description prism
_exptl_crystal_F_000 5072
_exptl_crystal_id p93qas
_exptl_crystal_preparation
; 
The data crystal was mounted using oil (Parantone-N, Exxon) to a 0.5 mm 
cryo-loop (Hampton Research) with the (0 -1 0) scattering planes roughly 
normal to the spindle axis. 
;
_exptl_crystal_size_max 0.60
_exptl_crystal_size_mid 0.40
_exptl_crystal_size_min 0.40
_refine_diff_density_max 3.225
_refine_diff_density_min -2.090
_refine_diff_density_rms 0.218
_refine_ls_extinction_method none
_refine_ls_goodness_of_fit_ref 1.341
_refine_ls_hydrogen_treatment noref
_refine_ls_matrix_type full
_refine_ls_number_parameters 991
_refine_ls_number_reflns 19946
_refine_ls_number_restraints 994
_refine_ls_restrained_S_all 1.315
_refine_ls_R_factor_all 0.1285
_refine_ls_R_factor_gt 0.1215
_refine_ls_shift/su_max 0.011
_refine_ls_shift/su_mean 0.000
_refine_ls_structure_factor_coef Fsqd
_refine_ls_weighting_details 'calc w=1/[\s^2^(Fo^2^)+(0.0001P)^2^+401.6955P] where P=(Fo^2^+2Fc^2^)/3'
_refine_ls_weighting_scheme calc
_refine_ls_wR_factor_gt 0.2541
_refine_ls_wR_factor_ref 0.2569
_reflns_number_gt 18247
_reflns_number_total 19946
_reflns_threshold_expression >2sigma(I)
_cod_data_source_file ja035253hsi20030320_021557.cif
_cod_data_source_block p93qas
_cod_original_cell_volume 11293.9(15)
_cod_original_sg_symbol_H-M 'P 1 21/n 1 '
_cod_database_code 4114070

loop_
_symmetry_equiv_pos_as_xyz
'x, y, z'
'-x+1/2, y+1/2, -z+1/2'
'-x, -y, -z'
'x-1/2, -y-1/2, z-1/2'

loop_
_atom_site_label
_atom_site_type_symbol
_atom_site_fract_x
_atom_site_fract_y
_atom_site_fract_z
_atom_site_U_iso_or_equiv
_atom_site_adp_type
_atom_site_occupancy
_atom_site_symmetry_multiplicity
_atom_site_calc_flag
_atom_site_refinement_flags
C1 C 0.6212(10) 0.9051(3) 0.5719(9) 0.028(2) Uani 1 1 d U
C2 C 0.5476(10) 0.9080(3) 0.7197(9) 0.028(2) Uani 1 1 d U
C3 C 0.5183(10) 0.8605(3) 0.6135(9) 0.031(2) Uani 1 1 d U
C4 C 0.9139(12) 0.9775(3) 0.8224(11) 0.041(3) Uani 1 1 d U
C5 C 0.8410(10) 0.9301(3) 0.8844(9) 0.029(2) Uani 1 1 d U
C6 C 0.9005(11) 0.9262(3) 0.7365(10) 0.034(2) Uani 1 1 d U
C7 C 0.6826(9) 0.8490(3) 0.9495(9) 0.026(2) Uani 1 1 d U
C8 C 0.6312(10) 0.8051(3) 0.8443(10) 0.031(2) Uani 1 1 d U
C9 C 0.5593(12) 0.8132(4) 0.9955(12) 0.048(4) Uani 1 1 d U
C10 C 0.7703(10) 0.8025(3) 0.6369(11) 0.035(3) Uani 1 1 d U
C11 C 0.8690(10) 0.8460(3) 0.5937(9) 0.030(2) Uani 1 1 d U
C12 C 0.9186(10) 0.8224(3) 0.7529(10) 0.031(2) Uani 1 1 d U
C14 C 0.4088(6) 0.94027(16) 0.5566(6) 0.060(3) Uani 1 1 d GU
C15 C 0.3530(6) 0.9212(2) 0.5884(5) 0.060(4) Uani 1 1 d GU
C16 C 0.3389(5) 0.89779(18) 0.5336(6) 0.048(3) Uani 1 1 d GU
C17 C 0.3859(6) 0.90242(17) 0.4680(5) 0.044(3) Uani 1 1 d GU
C18 C 0.4291(6) 0.92868(17) 0.4823(6) 0.052(3) Uani 1 1 d GU
C19 C 0.4408(10) 0.96802(19) 0.5952(9) 0.117(11) Uani 1 1 d GU
H19A H 0.3947 0.9821 0.5709 0.175 Uiso 1 1 calc R
H19B H 0.4998 0.9728 0.5823 0.175 Uiso 1 1 calc R
H19C H 0.4488 0.9672 0.6574 0.175 Uiso 1 1 calc R
C20 C 0.3154(9) 0.9251(3) 0.6666(7) 0.119(11) Uani 1 1 d GU
H20A H 0.2544 0.9338 0.6498 0.178 Uiso 1 1 calc R
H20B H 0.3574 0.9369 0.7079 0.178 Uiso 1 1 calc R
H20C H 0.3100 0.9071 0.6927 0.178 Uiso 1 1 calc R
C21 C 0.2836(8) 0.8724(2) 0.5434(9) 0.098(9) Uani 1 1 d GU
H21A H 0.2190 0.8752 0.5126 0.147 Uiso 1 1 calc R
H21B H 0.2871 0.8693 0.6043 0.147 Uiso 1 1 calc R
H21C H 0.3088 0.8564 0.5197 0.147 Uiso 1 1 calc R
C22 C 0.3893(9) 0.8829(2) 0.3959(6) 0.075(7) Uani 1 1 d GU
H22A H 0.3368 0.8865 0.3472 0.113 Uiso 1 1 calc R
H22B H 0.3863 0.8638 0.4153 0.113 Uiso 1 1 calc R
H22C H 0.4471 0.8856 0.3783 0.113 Uiso 1 1 calc R
C23 C 0.4865(9) 0.9419(3) 0.4279(8) 0.101(9) Uani 1 1 d GU
H23A H 0.4464 0.9529 0.3825 0.151 Uiso 1 1 calc R
H23B H 0.5173 0.9276 0.4021 0.151 Uiso 1 1 calc R
H23C H 0.5331 0.9540 0.4637 0.151 Uiso 1 1 calc R
C24 C 1.0409(5) 0.90845(14) 0.9468(5) 0.045(3) Uani 1 1 d GU
C25 C 1.0502(5) 0.93467(16) 0.9873(4) 0.045(3) Uani 1 1 d GU
C26 C 1.0914(5) 0.95290(14) 0.9383(5) 0.048(3) Uani 1 1 d GU
C27 C 1.1075(5) 0.93794(17) 0.8674(5) 0.051(3) Uani 1 1 d GU
C28 C 1.0763(5) 0.91047(15) 0.8727(5) 0.046(3) Uani 1 1 d GU
C29 C 1.0005(9) 0.88291(17) 0.9771(7) 0.058(5) Uani 1 1 d GU
H29A H 1.0495 0.8725 1.0162 0.087 Uiso 1 1 calc R
H29B H 0.9723 0.8713 0.9277 0.087 Uiso 1 1 calc R
H29C H 0.9534 0.8883 1.0071 0.087 Uiso 1 1 calc R
C30 C 1.0214(9) 0.9419(2) 1.0683(5) 0.061(5) Uani 1 1 d GU
H30A H 1.0732 0.9387 1.1180 0.092 Uiso 1 1 calc R
H30B H 0.9690 0.9303 1.0730 0.092 Uiso 1 1 calc R
H30C H 1.0033 0.9614 1.0666 0.092 Uiso 1 1 calc R
C31 C 1.1140(9) 0.98290(16) 0.9580(8) 0.080(7) Uani 1 1 d GU
H31A H 1.1767 0.9845 0.9945 0.119 Uiso 1 1 calc R
H31B H 1.0699 0.9907 0.9878 0.119 Uiso 1 1 calc R
H31C H 1.1100 0.9930 0.9044 0.119 Uiso 1 1 calc R
C32 C 1.1503(8) 0.9493(2) 0.7986(7) 0.079(7) Uani 1 1 d GU
H32A H 1.2175 0.9470 0.8162 0.118 Uiso 1 1 calc R
H32B H 1.1353 0.9689 0.7901 0.118 Uiso 1 1 calc R
H32C H 1.1258 0.9393 0.7450 0.118 Uiso 1 1 calc R
C33 C 1.0801(9) 0.8875(2) 0.8105(7) 0.070(6) Uani 1 1 d GU
H33A H 1.1389 0.8776 0.8290 0.105 Uiso 1 1 calc R
H33B H 1.0749 0.8952 0.7532 0.105 Uiso 1 1 calc R
H33C H 1.0290 0.8746 0.8087 0.105 Uiso 1 1 calc R
C34 C 0.7203(5) 0.77884(14) 1.0783(4) 0.041(3) Uani 1 1 d GU
C35 C 0.7268(5) 0.76572(13) 1.0011(5) 0.038(3) Uani 1 1 d GU
C36 C 0.7963(4) 0.77943(14) 0.9701(4) 0.037(3) Uani 1 1 d GU
C37 C 0.8327(4) 0.80102(14) 1.0282(4) 0.037(3) Uani 1 1 d GU
C38 C 0.7857(5) 0.80066(14) 1.0950(4) 0.039(3) Uani 1 1 d GU
C39 C 0.6552(7) 0.7710(2) 1.1330(6) 0.059(5) Uani 1 1 d GU
H39A H 0.6857 0.7578 1.1769 0.089 Uiso 1 1 calc R
H39B H 0.5995 0.7626 1.0969 0.089 Uiso 1 1 calc R
H39C H 0.6382 0.7875 1.1607 0.089 Uiso 1 1 calc R
C40 C 0.6699(7) 0.74146(18) 0.9593(7) 0.065(6) Uani 1 1 d GU
H40A H 0.7014 0.7243 0.9813 0.097 Uiso 1 1 calc R
H40B H 0.6623 0.7424 0.8971 0.097 Uiso 1 1 calc R
H40C H 0.6091 0.7420 0.9723 0.097 Uiso 1 1 calc R
C41 C 0.8262(7) 0.7723(2) 0.8896(5) 0.044(4) Uani 1 1 d GU
H41A H 0.8777 0.7592 0.9034 0.066 Uiso 1 1 calc R
H41B H 0.8459 0.7891 0.8653 0.066 Uiso 1 1 calc R
H41C H 0.7744 0.7640 0.8479 0.066 Uiso 1 1 calc R
C42 C 0.9080(6) 0.8209(2) 1.0202(6) 0.049(4) Uani 1 1 d GU
H42A H 0.9681 0.8134 1.0505 0.073 Uiso 1 1 calc R
H42B H 0.8980 0.8387 1.0455 0.073 Uiso 1 1 calc R
H42C H 0.9069 0.8235 0.9596 0.073 Uiso 1 1 calc R
C43 C 0.8024(8) 0.8201(2) 1.1706(5) 0.061(5) Uani 1 1 d GU
H43A H 0.8505 0.8124 1.2176 0.092 Uiso 1 1 calc R
H43B H 0.7451 0.8223 1.1895 0.092 Uiso 1 1 calc R
H43C H 0.8222 0.8380 1.1538 0.092 Uiso 1 1 calc R
C44 C 1.0298(5) 0.80262(15) 0.5916(5) 0.038(3) Uani 1 1 d GU
C45 C 1.0386(5) 0.78807(17) 0.6698(4) 0.044(3) Uani 1 1 d GU
C46 C 0.9716(6) 0.76668(15) 0.6554(5) 0.048(3) Uani 1 1 d GU
C47 C 0.9214(5) 0.76801(15) 0.5684(5) 0.047(3) Uani 1 1 d GU
C48 C 0.9573(5) 0.79023(16) 0.5290(4) 0.041(3) Uani 1 1 d GU
C49 C 1.0873(7) 0.82699(19) 0.5776(7) 0.059(5) Uani 1 1 d GU
H49A H 1.1412 0.8205 0.5586 0.089 Uiso 1 1 calc R
H49B H 1.1081 0.8372 0.6314 0.089 Uiso 1 1 calc R
H49C H 1.0501 0.8391 0.5338 0.089 Uiso 1 1 calc R
C50 C 1.1071(7) 0.7942(3) 0.7534(5) 0.082(7) Uani 1 1 d GU
H50A H 1.1637 0.7836 0.7568 0.122 Uiso 1 1 calc R
H50B H 1.0804 0.7892 0.8012 0.122 Uiso 1 1 calc R
H50C H 1.1217 0.8140 0.7565 0.122 Uiso 1 1 calc R
C51 C 0.9564(9) 0.7461(2) 0.7211(7) 0.089(8) Uani 1 1 d GU
H51A H 0.9939 0.7296 0.7194 0.134 Uiso 1 1 calc R
H51B H 0.8909 0.7410 0.7084 0.134 Uiso 1 1 calc R
H51C H 0.9744 0.7544 0.7783 0.134 Uiso 1 1 calc R
C52 C 0.8434(7) 0.7491(2) 0.5254(8) 0.093(9) Uani 1 1 d GU
H52A H 0.8686 0.7333 0.5008 0.139 Uiso 1 1 calc R
H52B H 0.8004 0.7592 0.4797 0.139 Uiso 1 1 calc R
H52C H 0.8107 0.7427 0.5676 0.139 Uiso 1 1 calc R
C53 C 0.9244(8) 0.7991(2) 0.4367(4) 0.067(6) Uani 1 1 d GU
H53A H 0.9583 0.7889 0.4015 0.101 Uiso 1 1 calc R
H53B H 0.9353 0.8189 0.4321 0.101 Uiso 1 1 calc R
H53C H 0.8582 0.7953 0.4165 0.101 Uiso 1 1 calc R
C54 C 0.6168(6) 0.91097(18) 1.0530(5) 0.053(3) Uani 1 1 d GU
C55 C 0.6737(5) 0.93401(19) 1.0472(5) 0.049(3) Uani 1 1 d GU
C56 C 0.6225(6) 0.95218(16) 0.9839(6) 0.048(3) Uani 1 1 d GU
C57 C 0.5340(5) 0.94036(18) 0.9507(5) 0.042(3) Uani 1 1 d GU
C58 C 0.5305(5) 0.91489(18) 0.9934(5) 0.048(3) Uani 1 1 d GU
C59 C 0.6435(10) 0.8866(2) 1.1122(7) 0.120(11) Uani 1 1 d GU
H59A H 0.6264 0.8902 1.1663 0.180 Uiso 1 1 calc R
H59B H 0.7103 0.8836 1.1236 0.180 Uiso 1 1 calc R
H59C H 0.6110 0.8701 1.0852 0.180 Uiso 1 1 calc R
C60 C 0.7714(6) 0.9384(3) 1.0990(8) 0.115(11) Uani 1 1 d GU
H60A H 0.7704 0.9480 1.1525 0.173 Uiso 1 1 calc R
H60B H 0.8052 0.9496 1.0660 0.173 Uiso 1 1 calc R
H60C H 0.8022 0.9205 1.1123 0.173 Uiso 1 1 calc R
C61 C 0.6562(10) 0.97929(19) 0.9568(9) 0.099(9) Uani 1 1 d GU
H61A H 0.6416 0.9942 0.9926 0.149 Uiso 1 1 calc R
H61B H 0.6258 0.9829 0.8967 0.149 Uiso 1 1 calc R
H61C H 0.7232 0.9784 0.9636 0.149 Uiso 1 1 calc R
C62 C 0.4571(7) 0.9527(3) 0.8821(7) 0.101(9) Uani 1 1 d GU
H62A H 0.4175 0.9640 0.9088 0.152 Uiso 1 1 calc R
H62B H 0.4204 0.9379 0.8489 0.152 Uiso 1 1 calc R
H62C H 0.4835 0.9642 0.8440 0.152 Uiso 1 1 calc R
C63 C 0.4492(7) 0.8954(3) 0.9781(9) 0.107(10) Uani 1 1 d GU
H63A H 0.4101 0.9000 1.0171 0.161 Uiso 1 1 calc R
H63B H 0.4716 0.8764 0.9886 0.161 Uiso 1 1 calc R
H63C H 0.4132 0.8972 0.9187 0.161 Uiso 1 1 calc R
C64 C 0.5345(6) 0.75101(17) 0.6263(6) 0.064(4) Uani 1 1 d GU
C65 C 0.4674(7) 0.7617(2) 0.6669(5) 0.076(4) Uani 1 1 d GU
C66 C 0.4125(5) 0.7811(2) 0.6104(6) 0.054(3) Uani 1 1 d GU
C67 C 0.4457(5) 0.78236(16) 0.5349(5) 0.041(3) Uani 1 1 d GU
C68 C 0.5210(5) 0.76377(17) 0.5447(5) 0.047(3) Uani 1 1 d GU
C69 C 0.6073(9) 0.7298(2) 0.6633(10) 0.151(14) Uani 1 1 d GU
H69A H 0.5825 0.7113 0.6478 0.227 Uiso 1 1 calc R
H69B H 0.6250 0.7316 0.7258 0.227 Uiso 1 1 calc R
H69C H 0.6616 0.7328 0.6403 0.227 Uiso 1 1 calc R
C70 C 0.4564(11) 0.7539(3) 0.7546(6) 0.161(15) Uani 1 1 d GU
H70A H 0.4140 0.7382 0.7496 0.241 Uiso 1 1 calc R
H70B H 0.4313 0.7696 0.7800 0.241 Uiso 1 1 calc R
H70C H 0.5167 0.7488 0.7913 0.241 Uiso 1 1 calc R
C71 C 0.3329(7) 0.7975(3) 0.6276(9) 0.125(11) Uani 1 1 d GU
H71A H 0.2755 0.7870 0.6081 0.188 Uiso 1 1 calc R
H71B H 0.3277 0.8151 0.5968 0.188 Uiso 1 1 calc R
H71C H 0.3438 0.8010 0.6892 0.188 Uiso 1 1 calc R
C72 C 0.4075(8) 0.8003(2) 0.4578(7) 0.073(6) Uani 1 1 d GU
H72A H 0.3588 0.7903 0.4172 0.109 Uiso 1 1 calc R
H72B H 0.4571 0.8051 0.4302 0.109 Uiso 1 1 calc R
H72C H 0.3817 0.8172 0.4760 0.109 Uiso 1 1 calc R
C73 C 0.5770(8) 0.7585(3) 0.4798(8) 0.104(9) Uani 1 1 d GU
H73A H 0.5493 0.7433 0.4422 0.156 Uiso 1 1 calc R
H73B H 0.6404 0.7536 0.5097 0.156 Uiso 1 1 calc R
H73C H 0.5777 0.7752 0.4455 0.156 Uiso 1 1 calc R
C74 C 0.9027(6) 0.94381(17) 0.5032(5) 0.054(3) Uani 1 1 d GU
C75 C 0.9387(5) 0.91848(18) 0.4811(6) 0.053(3) Uani 1 1 d GU
C76 C 0.8677(6) 0.90496(16) 0.4198(5) 0.054(3) Uani 1 1 d GU
C77 C 0.7878(6) 0.92195(18) 0.4040(5) 0.049(3) Uani 1 1 d GU
C78 C 0.8094(6) 0.94596(16) 0.4555(5) 0.050(3) Uani 1 1 d GU
C79 C 0.9544(8) 0.9648(2) 0.5662(7) 0.078(7) Uani 1 1 d GU
H79A H 0.9843 0.9782 0.5361 0.117 Uiso 1 1 calc R
H79B H 1.0015 0.9554 0.6103 0.117 Uiso 1 1 calc R
H79C H 0.9111 0.9744 0.5933 0.117 Uiso 1 1 calc R
C80 C 1.0354(6) 0.9078(3) 0.5165(9) 0.107(10) Uani 1 1 d GU
H80A H 1.0755 0.9142 0.4805 0.161 Uiso 1 1 calc R
H80B H 1.0345 0.8876 0.5171 0.161 Uiso 1 1 calc R
H80C H 1.0590 0.9147 0.5750 0.161 Uiso 1 1 calc R
C81 C 0.8757(10) 0.8774(2) 0.3786(8) 0.102(9) Uani 1 1 d GU
H81A H 0.8959 0.8802 0.3257 0.153 Uiso 1 1 calc R
H81B H 0.8155 0.8682 0.3653 0.153 Uiso 1 1 calc R
H81C H 0.9209 0.8659 0.4181 0.153 Uiso 1 1 calc R
C82 C 0.6960(7) 0.9156(3) 0.3431(7) 0.090(8) Uani 1 1 d GU
H82A H 0.6952 0.9231 0.2863 0.135 Uiso 1 1 calc R
H82B H 0.6463 0.9240 0.3644 0.135 Uiso 1 1 calc R
H82C H 0.6870 0.8956 0.3391 0.135 Uiso 1 1 calc R
C83 C 0.7447(8) 0.9696(2) 0.4591(8) 0.079(7) Uani 1 1 d GU
H83A H 0.7495 0.9834 0.4158 0.119 Uiso 1 1 calc R
H83B H 0.7614 0.9781 0.5161 0.119 Uiso 1 1 calc R
H83C H 0.6811 0.9627 0.4476 0.119 Uiso 1 1 calc R
N1 N 0.6977(8) 0.9074(2) 0.5618(7) 0.0282(18) Uani 1 1 d U
N2 N 0.5804(8) 0.9094(3) 0.7918(7) 0.0286(19) Uani 1 1 d U
N3 N 0.5337(8) 0.8380(3) 0.6220(8) 0.0322(19) Uani 1 1 d U
N4 N 0.8934(14) 0.9995(3) 0.8066(13) 0.074(6) Uani 1 1 d U
N5 N 0.7647(8) 0.9230(3) 0.8945(8) 0.0300(19) Uani 1 1 d U
N6 N 0.8705(9) 0.9192(3) 0.6679(8) 0.0334(19) Uani 1 1 d U
N7 N 0.6732(8) 0.8724(3) 0.9319(8) 0.0293(19) Uani 1 1 d U
N8 N 0.6062(8) 0.8025(3) 0.7707(8) 0.032(2) Uani 1 1 d U
N9 N 0.4842(12) 0.8128(4) 1.0039(12) 0.063(5) Uani 1 1 d U
N10 N 0.6914(9) 0.8004(3) 0.6350(9) 0.036(3) Uani 1 1 d U
N11 N 0.8485(8) 0.8682(3) 0.5730(8) 0.0301(19) Uani 1 1 d U
N12 N 0.9307(9) 0.8318(3) 0.8187(8) 0.038(2) Uani 1 1 d U
Rh1 Rh 0.49211(8) 0.90181(3) 0.59310(7) 0.0292(3) Uani 1 1 d U
Rh2 Rh 0.95612(8) 0.93843(3) 0.85681(8) 0.0310(3) Uani 1 1 d U
Rh3 Rh 0.68220(8) 0.80833(2) 0.97060(7) 0.0284(3) Uani 1 1 d U
Rh4 Rh 0.90112(8) 0.80768(2) 0.63528(8) 0.0290(3) Uani 1 1 d U
Ru1 Ru 0.63893(8) 0.91411(2) 0.92492(7) 0.0260(3) Uani 1 1 d U
Ru2 Ru 0.55345(8) 0.79504(3) 0.64144(8) 0.0308(3) Uani 1 1 d U
Ru3 Ru 0.82530(9) 0.90997(3) 0.53742(8) 0.0306(3) Uani 1 1 d U
Cs1 Cs 0.74230(7) 0.86719(2) 0.74987(6) 0.0351(2) Uani 1 1 d U
N85 N 0.2682(8) 0.8554(5) 0.7675(14) 0.125(10) Uani 1 1 d GU
C85 C 0.3465(8) 0.8527(3) 0.7852(8) 0.059(5) Uani 1 1 d GU
C84 C 0.4453(8) 0.8492(4) 0.8076(10) 0.049(4) Uani 1 1 d GU
H84A H 0.4608 0.8306 0.7924 0.074 Uiso 1 1 d G
H84B H 0.4690 0.8521 0.8693 0.074 Uiso 1 1 d G
H84C H 0.4732 0.8627 0.7762 0.074 Uiso 1 1 d G
N87 N 0.6706(16) 0.8097(5) 0.3353(13) 0.127(10) Uani 1 1 d GU
C87 C 0.6544(10) 0.8249(3) 0.3836(9) 0.065(5) Uani 1 1 d GU
C86 C 0.6340(14) 0.8442(4) 0.4446(11) 0.062(5) Uani 1 1 d GU
H86A H 0.6844 0.8576 0.4607 0.093 Uiso 1 1 d G
H86B H 0.6274 0.8342 0.4958 0.093 Uiso 1 1 d G
H86C H 0.5763 0.8538 0.4190 0.093 Uiso 1 1 d G
N89 N 0.6202(14) 1.0098(3) 0.7337(13) 0.103(8) Uani 1 1 d GU
C89 C 0.6542(9) 0.9903(3) 0.7158(8) 0.056(5) Uani 1 1 d GU
C88 C 0.6972(12) 0.9658(3) 0.6933(12) 0.055(5) Uani 1 1 d GU
H88A H 0.7673 0.9630 0.6884 0.082 Uiso 1 1 d G
H88B H 0.6533 0.9534 0.6237 0.082 Uiso 1 1 d G
H88C H 0.6830 0.9559 0.6990 0.082 Uiso 1 1 d G
N91 N 0.7035(17) 0.9961(5) 1.2301(17) 0.130(10) Uani 1 1 d GU
C91 C 0.6380(14) 0.9832(4) 1.2095(11) 0.099(9) Uani 1 1 d GU
C90 C 0.5553(16) 0.9669(5) 1.1835(15) 0.093(8) Uani 1 1 d GU
H90A H 0.5639 0.9529 1.1421 0.140 Uiso 1 1 d G
H90B H 0.5033 0.9788 1.1569 0.140 Uiso 1 1 d G
H90C H 0.5425 0.9578 1.2337 0.140 Uiso 1 1 d G
N93 N 0.9881(17) 0.9193(5) 0.2633(14) 0.111(8) Uani 1 1 d GU
C93 C 0.9713(11) 0.9411(5) 0.2815(10) 0.083(7) Uani 1 1 d GU
C92 C 0.950(2) 0.9687(5) 0.3044(18) 0.109(9) Uani 1 1 d GU
H92A H 0.8893 0.9688 0.3175 0.164 Uiso 1 1 d G
H92B H 0.9493 0.9812 0.2564 0.164 Uiso 1 1 d G
H92C H 0.9970 0.9748 0.3547 0.164 Uiso 1 1 d G
N95 N 1.427(2) 0.9131(7) 1.2099(17) 0.149(11) Uani 1 1 d GU
C95 C 1.3691(19) 0.9246(5) 1.1637(15) 0.20(2) Uani 1 1 d GU
C94 C 1.296(2) 0.9391(7) 1.105(2) 0.145(13) Uani 1 1 d GU
H94A H 1.2402 0.9275 1.0920 0.217 Uiso 1 1 d G
H94B H 1.3146 0.9433 1.0525 0.217 Uiso 1 1 d G
H94C H 1.2825 0.9563 1.1319 0.217 Uiso 1 1 d G
N97 N 0.1971(17) 0.9614(5) 0.4538(15) 0.130(10) Uani 1 1 d GU
C97 C 0.2037(11) 0.9543(3) 0.3880(14) 0.089(7) Uani 1 1 d GU
C96 C 0.2122(19) 0.9453(5) 0.3049(15) 0.096(8) Uani 1 1 d GU
H96A H 0.2773 0.9419 0.3068 0.144 Uiso 1 1 d G
H96B H 0.1882 0.9597 0.2625 0.144 Uiso 1 1 d G
H96C H 0.1767 0.9283 0.2890 0.144 Uiso 1 1 d G
N99 N 0.134(2) 0.8274(6) 0.3671(18) 0.174(14) Uani 1 1 d GU
C99 C 0.1230(14) 0.8403(4) 0.3062(14) 0.102(9) Uani 1 1 d GU
C98 C 0.109(2) 0.8566(6) 0.2293(16) 0.132(12) Uani 1 1 d GU
H98A H 0.1220 0.8760 0.2445 0.198 Uiso 1 1 d G
H98B H 0.0453 0.8546 0.1960 0.198 Uiso 1 1 d G
H98C H 0.1513 0.8502 0.1950 0.198 Uiso 1 1 d G
N101 N 0.811(2) 0.6835(8) 0.722(3) 0.24(2) Uani 1 1 d GU
C101 C 0.8732(19) 0.6726(5) 0.7076(15) 0.138(13) Uani 1 1 d GU
C100 C 0.952(2) 0.6587(6) 0.689(2) 0.111(10) Uani 1 1 d GU
H10B H 1.0086 0.6677 0.7206 0.167 Uiso 1 1 d G
H10C H 0.9475 0.6596 0.6277 0.167 Uiso 1 1 d G
H10D H 0.9520 0.6394 0.7072 0.167 Uiso 1 1 d G
N103 N 0.734(2) 0.6250(7) 0.554(2) 0.195(17) Uani 1 1 d GU
C103 C 0.7377(14) 0.6456(6) 0.5205(16) 0.137(13) Uani 1 1 d GU
C102 C 0.743(2) 0.6715(7) 0.478(2) 0.139(13) Uani 1 1 d GU
H10H H 0.8057 0.6743 0.4716 0.209 Uiso 1 1 d G
H10I H 0.7268 0.6865 0.5129 0.209 Uiso 1 1 d G
H10J H 0.6994 0.6714 0.4218 0.209 Uiso 1 1 d G

loop_
_atom_site_aniso_label
_atom_site_aniso_U_11
_atom_site_aniso_U_22
_atom_site_aniso_U_33
_atom_site_aniso_U_23
_atom_site_aniso_U_13
_atom_site_aniso_U_12
C1 0.034(4) 0.023(6) 0.026(4) -0.006(4) 0.006(4) 0.005(4)
C2 0.030(5) 0.027(6) 0.029(4) -0.003(4) 0.008(3) 0.001(4)
C3 0.029(4) 0.033(4) 0.031(6) -0.007(4) 0.008(4) 0.004(4)
C4 0.049(8) 0.027(6) 0.042(9) -0.006(5) 0.001(7) -0.004(5)
C5 0.030(4) 0.035(6) 0.023(5) 0.006(4) 0.009(4) 0.012(4)
C6 0.036(6) 0.035(5) 0.032(4) 0.000(5) 0.013(4) 0.002(5)
C7 0.020(6) 0.029(4) 0.026(5) 0.003(4) -0.001(4) 0.001(4)
C8 0.029(6) 0.029(5) 0.033(4) 0.000(4) 0.005(4) 0.009(5)
C9 0.039(6) 0.055(10) 0.059(10) 0.028(9) 0.031(7) 0.010(6)
C10 0.030(4) 0.024(5) 0.058(8) -0.002(5) 0.022(5) 0.004(4)
C11 0.030(6) 0.028(4) 0.034(5) 0.005(4) 0.013(5) 0.007(4)
C12 0.034(5) 0.029(5) 0.034(5) 0.004(4) 0.013(4) 0.005(4)
C14 0.036(8) 0.045(6) 0.077(9) -0.015(6) -0.027(6) 0.020(5)
C15 0.038(6) 0.081(9) 0.057(8) -0.016(7) 0.002(6) 0.030(6)
C16 0.027(4) 0.058(8) 0.057(8) 0.002(6) 0.003(5) 0.004(5)
C17 0.037(7) 0.050(7) 0.038(6) -0.005(5) -0.003(4) 0.011(6)
C18 0.041(8) 0.050(7) 0.055(7) 0.018(5) -0.011(6) 0.005(6)
C19 0.11(2) 0.043(8) 0.17(3) -0.031(13) -0.029(19) 0.031(9)
C20 0.076(17) 0.21(3) 0.076(15) -0.025(15) 0.024(12) 0.071(18)
C21 0.052(12) 0.112(16) 0.12(2) 0.028(15) -0.003(13) -0.038(13)
C22 0.089(16) 0.083(14) 0.040(9) -0.018(9) -0.012(8) 0.019(13)
C23 0.089(17) 0.085(18) 0.125(19) 0.081(15) 0.020(14) 0.017(12)
C24 0.047(8) 0.035(6) 0.052(7) 0.011(5) 0.009(6) 0.004(5)
C25 0.038(8) 0.053(7) 0.037(5) -0.002(5) -0.004(4) -0.017(7)
C26 0.035(6) 0.045(7) 0.058(8) 0.008(5) 0.000(5) -0.013(6)
C27 0.028(4) 0.064(8) 0.063(8) 0.010(6) 0.013(6) -0.008(6)
C28 0.031(7) 0.051(6) 0.057(8) 0.006(6) 0.013(6) 0.005(5)
C29 0.074(13) 0.045(9) 0.053(11) 0.017(8) 0.011(9) -0.007(9)
C30 0.074(14) 0.071(14) 0.031(7) -0.003(8) -0.002(7) -0.008(11)
C31 0.059(13) 0.052(9) 0.107(19) 0.002(9) -0.020(12) -0.030(9)
C32 0.053(11) 0.100(18) 0.095(15) 0.039(13) 0.041(12) 0.002(12)
C33 0.080(15) 0.060(11) 0.077(13) 0.003(9) 0.033(12) 0.027(10)
C34 0.046(8) 0.031(7) 0.045(6) 0.015(4) 0.010(6) 0.002(5)
C35 0.042(8) 0.026(5) 0.045(7) 0.016(4) 0.006(6) -0.003(4)
C36 0.028(6) 0.038(7) 0.044(7) 0.009(5) 0.005(5) 0.004(4)
C37 0.032(4) 0.035(7) 0.039(7) 0.019(5) -0.004(5) 0.001(5)
C38 0.046(7) 0.031(7) 0.037(5) 0.013(4) 0.002(4) 0.000(5)
C39 0.085(14) 0.042(11) 0.059(11) 0.023(8) 0.034(10) -0.004(9)
C40 0.062(12) 0.034(8) 0.096(15) -0.005(9) 0.013(11) -0.010(8)
C41 0.035(9) 0.038(10) 0.061(9) 0.007(7) 0.017(7) 0.012(7)
C42 0.035(7) 0.059(11) 0.049(10) 0.003(8) 0.002(7) -0.012(7)
C43 0.070(13) 0.071(13) 0.036(8) 0.002(7) -0.002(7) -0.017(10)
C44 0.032(6) 0.037(7) 0.051(6) -0.008(5) 0.020(5) 0.010(5)
C45 0.038(6) 0.050(8) 0.044(6) -0.007(5) 0.007(5) 0.023(4)
C46 0.053(8) 0.036(6) 0.063(7) 0.009(5) 0.029(6) 0.024(4)
C47 0.038(7) 0.039(6) 0.066(7) -0.022(5) 0.019(6) 0.008(5)
C48 0.036(7) 0.050(8) 0.040(5) -0.009(5) 0.011(4) 0.018(5)
C49 0.045(10) 0.060(11) 0.082(14) -0.007(9) 0.033(10) 0.002(7)
C50 0.056(11) 0.108(18) 0.065(10) -0.023(12) -0.015(9) 0.049(11)
C51 0.109(19) 0.059(12) 0.124(16) 0.049(13) 0.076(16) 0.049(11)
C52 0.049(11) 0.061(13) 0.17(2) -0.073(15) 0.035(11) -0.009(9)
C53 0.068(13) 0.093(16) 0.041(6) -0.008(8) 0.015(7) 0.045(12)
C54 0.078(8) 0.056(8) 0.031(6) -0.005(5) 0.029(5) 0.008(6)
C55 0.042(7) 0.066(8) 0.039(6) -0.028(5) 0.006(5) 0.000(6)
C56 0.060(7) 0.033(5) 0.056(9) -0.021(5) 0.024(6) -0.005(5)
C57 0.038(6) 0.066(8) 0.028(6) -0.022(5) 0.015(5) 0.003(5)
C58 0.049(6) 0.056(8) 0.047(8) -0.031(6) 0.028(5) -0.011(5)
C59 0.21(3) 0.113(17) 0.053(13) 0.045(13) 0.060(17) 0.033(19)
C60 0.052(10) 0.19(3) 0.092(17) -0.099(18) -0.011(9) 0.007(11)
C61 0.16(3) 0.037(8) 0.12(2) -0.029(9) 0.055(19) -0.033(12)
C62 0.082(14) 0.13(2) 0.082(15) -0.025(12) -0.007(11) 0.075(15)
C63 0.100(14) 0.125(19) 0.13(2) -0.078(17) 0.089(14) -0.073(16)
C64 0.063(9) 0.027(5) 0.078(9) 0.001(6) -0.029(7) -0.018(5)
C65 0.081(11) 0.085(10) 0.054(8) 0.007(7) 0.003(7) -0.056(6)
C66 0.038(5) 0.061(9) 0.066(8) -0.030(7) 0.018(6) -0.027(5)
C67 0.039(7) 0.035(8) 0.043(6) -0.011(5) -0.005(4) -0.003(5)
C68 0.042(7) 0.038(8) 0.056(7) -0.023(5) 0.001(6) -0.001(5)
C69 0.16(2) 0.035(10) 0.18(3) -0.017(14) -0.11(2) 0.022(14)
C70 0.16(3) 0.24(4) 0.068(13) 0.033(15) 0.010(12) -0.15(2)
C71 0.040(8) 0.15(2) 0.19(3) -0.12(2) 0.042(13) -0.037(10)
C72 0.069(14) 0.058(13) 0.068(10) 0.006(9) -0.028(9) -0.015(10)
C73 0.061(13) 0.15(3) 0.109(15) -0.102(15) 0.031(13) -0.027(14)
C74 0.064(7) 0.051(7) 0.051(8) 0.013(6) 0.023(6) -0.008(5)
C75 0.048(6) 0.054(8) 0.067(9) 0.031(6) 0.032(5) 0.009(5)
C76 0.077(8) 0.047(7) 0.053(7) 0.010(5) 0.046(6) 0.008(6)
C77 0.061(7) 0.059(8) 0.033(5) 0.013(5) 0.021(5) 0.007(6)
C78 0.064(7) 0.043(6) 0.046(8) 0.021(4) 0.020(6) 0.014(6)
C79 0.099(16) 0.075(13) 0.067(13) 0.008(9) 0.032(10) -0.046(12)
C80 0.048(8) 0.15(2) 0.14(2) 0.08(2) 0.053(9) 0.029(12)
C81 0.20(3) 0.052(12) 0.090(17) -0.005(9) 0.104(18) 0.015(12)
C82 0.106(13) 0.11(2) 0.042(10) 0.010(12) -0.011(10) 0.000(13)
C83 0.114(15) 0.040(10) 0.092(17) 0.040(9) 0.044(14) 0.031(11)
N1 0.035(4) 0.029(5) 0.023(4) 0.000(3) 0.011(3) 0.016(3)
N2 0.030(4) 0.029(5) 0.026(3) -0.004(3) 0.007(3) 0.005(4)
N3 0.031(4) 0.033(3) 0.032(5) -0.003(4) 0.005(4) 0.003(3)
N4 0.083(13) 0.025(7) 0.099(15) -0.004(8) -0.006(11) -0.013(8)
N5 0.029(4) 0.030(4) 0.029(4) 0.000(4) 0.005(3) -0.004(4)
N6 0.035(5) 0.032(4) 0.034(4) 0.001(4) 0.008(4) 0.002(4)
N7 0.030(6) 0.027(4) 0.031(4) 0.002(3) 0.010(4) -0.003(4)
N8 0.025(5) 0.038(6) 0.031(4) 0.000(4) 0.002(4) 0.004(4)
N9 0.051(8) 0.076(13) 0.070(11) 0.007(10) 0.030(9) 0.008(9)
N10 0.032(4) 0.033(6) 0.045(7) -0.008(5) 0.013(5) -0.001(4)
N11 0.031(5) 0.030(4) 0.029(4) 0.002(3) 0.007(4) 0.008(4)
N12 0.038(4) 0.040(6) 0.033(4) 0.004(4) 0.006(4) 0.010(4)
Rh1 0.0268(6) 0.0330(7) 0.0264(6) -0.0023(5) 0.0036(4) 0.0081(5)
Rh2 0.0285(6) 0.0327(7) 0.0320(6) 0.0003(5) 0.0077(5) -0.0074(5)
Rh3 0.0289(6) 0.0259(6) 0.0301(6) 0.0049(5) 0.0066(5) -0.0023(5)
Rh4 0.0280(6) 0.0254(6) 0.0361(6) -0.0033(5) 0.0126(5) 0.0062(5)
Ru1 0.0286(6) 0.0262(6) 0.0242(6) -0.0030(5) 0.0086(5) 0.0022(5)
Ru2 0.0259(6) 0.0287(7) 0.0358(7) -0.0084(5) 0.0036(5) -0.0022(5)
Ru3 0.0365(7) 0.0296(7) 0.0284(6) 0.0036(5) 0.0130(5) 0.0065(5)
Cs1 0.0331(5) 0.0391(6) 0.0342(5) -0.0020(4) 0.0104(4) 0.0096(4)
N85 0.050(8) 0.19(2) 0.132(19) -0.067(18) 0.007(12) 0.018(14)
C85 0.048(7) 0.077(12) 0.056(10) -0.016(9) 0.018(8) 0.004(9)
C84 0.047(7) 0.064(12) 0.035(9) 0.016(8) 0.008(8) 0.010(9)
N87 0.15(2) 0.13(2) 0.111(18) -0.058(15) 0.048(16) 0.001(17)
C87 0.057(11) 0.077(13) 0.064(11) -0.008(9) 0.022(9) -0.001(10)
C86 0.066(13) 0.063(13) 0.052(11) -0.002(8) 0.003(9) 0.014(10)
N89 0.122(18) 0.071(14) 0.117(17) -0.035(13) 0.030(15) 0.021(12)
C89 0.056(10) 0.048(9) 0.060(11) 0.000(8) 0.008(8) 0.005(8)
C88 0.048(11) 0.040(9) 0.080(13) 0.009(9) 0.022(10) -0.001(8)
N91 0.130(19) 0.14(2) 0.13(2) -0.016(18) 0.041(18) -0.017(15)
C91 0.098(14) 0.094(16) 0.100(16) 0.002(13) 0.015(13) 0.021(11)
C90 0.108(17) 0.11(2) 0.073(15) 0.010(14) 0.043(14) 0.005(13)
N93 0.14(2) 0.116(15) 0.096(16) 0.005(14) 0.058(15) -0.013(16)
C93 0.087(14) 0.101(13) 0.066(13) 0.015(11) 0.026(11) -0.020(12)
C92 0.12(2) 0.111(16) 0.10(2) 0.004(16) 0.036(18) -0.011(17)
N95 0.16(2) 0.19(3) 0.097(18) 0.010(18) 0.042(16) -0.050(19)
C95 0.21(3) 0.20(3) 0.19(3) -0.001(18) 0.041(16) 0.028(18)
C94 0.15(3) 0.15(3) 0.14(2) -0.06(2) 0.035(18) 0.00(2)
N97 0.13(2) 0.13(2) 0.122(16) -0.017(17) 0.007(17) 0.008(17)
C97 0.074(13) 0.073(14) 0.104(13) 0.004(12) -0.011(12) 0.004(11)
C96 0.104(19) 0.056(15) 0.119(15) 0.006(14) 0.010(16) 0.017(14)
N99 0.24(3) 0.15(3) 0.14(2) 0.035(17) 0.05(2) 0.07(2)
C99 0.119(17) 0.088(16) 0.098(14) -0.012(11) 0.027(14) 0.004(14)
C98 0.18(3) 0.14(3) 0.075(16) -0.015(13) 0.025(19) -0.01(2)
N101 0.21(3) 0.26(4) 0.28(4) -0.04(3) 0.12(3) 0.04(3)
C101 0.147(19) 0.13(2) 0.14(2) -0.019(16) 0.038(16) 0.000(15)
C100 0.113(19) 0.11(2) 0.11(2) -0.013(17) 0.021(17) -0.021(16)
N103 0.18(3) 0.15(2) 0.23(3) 0.02(2) 0.02(3) -0.03(2)
C103 0.14(2) 0.134(18) 0.13(2) -0.006(14) 0.023(16) 0.004(16)
C102 0.11(2) 0.15(2) 0.14(3) 0.006(19) 0.01(2) -0.02(2)

loop_
_atom_type_symbol
_atom_type_description
_atom_type_scat_dispersion_real
_atom_type_scat_dispersion_imag
_atom_type_scat_source
C C 0.0033 0.0016 'International Tables Vol C Tables 4.2.6.8 and 6.1.1.4'
H H 0.0000 0.0000 'International Tables Vol C Tables 4.2.6.8 and 6.1.1.4'
N N 0.0061 0.0033 'International Tables Vol C Tables 4.2.6.8 and 6.1.1.4'
Ru Ru -1.2594 0.8363 'International Tables Vol C Tables 4.2.6.8 and 6.1.1.4'
Rh Rh -1.1178 0.9187 'International Tables Vol C Tables 4.2.6.8 and 6.1.1.4'
Cs Cs -0.3680 2.1192 'International Tables Vol C Tables 4.2.6.8 and 6.1.1.4'

loop_
_exptl_crystal_face_index_h
_exptl_crystal_face_index_k
_exptl_crystal_face_index_l
_exptl_crystal_face_perp_dist
0.00 -1.00 -1.00 0.2000
0.00 -1.00 0.00 0.3000
0.00 1.00 0.00 0.3000
0.00 2.00 1.00 0.2000
1.00 -2.00 0.00 0.2000
-2.00 3.00 2.00 0.2000
1.00 -1.00 -1.00 0.2000

loop_
_geom_angle_atom_site_label_1
_geom_angle_atom_site_label_2
_geom_angle_atom_site_label_3
_geom_angle
N1 C1 Rh1 178.1(13)
N1 C1 Cs1 80.8(9)
Rh1 C1 Cs1 98.2(5)
N2 C2 Rh1 174.8(13)
N2 C2 Cs1 75.7(9)
Rh1 C2 Cs1 100.4(5)
N3 C3 Rh1 177.6(14)
N3 C3 Cs1 83.0(10)
Rh1 C3 Cs1 97.1(5)
N4 C4 Rh2 176.8(17)
N5 C5 Rh2 173.3(13)
N5 C5 Cs1 67.3(9)
Rh2 C5 Cs1 106.3(5)
N6 C6 Rh2 178.7(15)
N6 C6 Cs1 74.0(10)
Rh2 C6 Cs1 106.8(6)
N7 C7 Rh3 172.7(12)
N7 C7 Cs1 66.0(9)
Rh3 C7 Cs1 113.5(5)
N8 C8 Rh3 176.2(13)
N8 C8 Cs1 75.4(10)
Rh3 C8 Cs1 104.0(5)
N9 C9 Rh3 171(2)
N10 C10 Rh4 176.8(15)
N10 C10 Cs1 81.6(10)
Rh4 C10 Cs1 97.4(5)
N11 C11 Rh4 176.7(13)
N11 C11 Cs1 77.9(9)
Rh4 C11 Cs1 98.9(5)
N12 C12 Rh4 176.7(15)
N12 C12 Cs1 72.7(10)
Rh4 C12 Cs1 107.1(6)
C15 C14 C18 108.0
C15 C14 C19 126.0
C18 C14 C19 126.0
C15 C14 Rh1 72.5(3)
C18 C14 Rh1 70.9(3)
C19 C14 Rh1 122.3(2)
C16 C15 C14 108.0
C16 C15 C20 126.0
C14 C15 C20 126.0
C16 C15 Rh1 71.7(3)
C14 C15 Rh1 70.7(3)
C20 C15 Rh1 123.2(2)
C17 C16 C15 108.0
C17 C16 C21 126.0
C15 C16 C21 126.0
C17 C16 Rh1 70.7(3)
C15 C16 Rh1 71.7(3)
C21 C16 Rh1 123.2(3)
C16 C17 C18 108.0
C16 C17 C22 126.0
C18 C17 C22 126.0
C16 C17 Rh1 72.5(3)
C18 C17 Rh1 70.9(3)
C22 C17 Rh1 122.3(3)
C17 C18 C14 108.0
C17 C18 C23 126.0
C14 C18 C23 126.0
C17 C18 Rh1 72.0(3)
C14 C18 Rh1 72.0(3)
C23 C18 Rh1 121.7(3)
C14 C19 H19A 109.5
C14 C19 H19B 109.5
H19A C19 H19B 109.5
C14 C19 H19C 109.5
H19A C19 H19C 109.5
H19B C19 H19C 109.5
C15 C20 H20A 109.5
C15 C20 H20B 109.5
H20A C20 H20B 109.5
C15 C20 H20C 109.5
H20A C20 H20C 109.5
H20B C20 H20C 109.5
C16 C21 H21A 109.5
C16 C21 H21B 109.5
H21A C21 H21B 109.5
C16 C21 H21C 109.5
H21A C21 H21C 109.5
H21B C21 H21C 109.5
C17 C22 H22A 109.5
C17 C22 H22B 109.5
H22A C22 H22B 109.5
C17 C22 H22C 109.5
H22A C22 H22C 109.5
H22B C22 H22C 109.5
C18 C23 H23A 109.5
C18 C23 H23B 109.5
H23A C23 H23B 109.5
C18 C23 H23C 109.5
H23A C23 H23C 109.5
H23B C23 H23C 109.5
C25 C24 C28 108.0
C25 C24 C29 126.0
C28 C24 C29 126.0
C25 C24 Rh2 71.9(2)
C28 C24 Rh2 71.1(3)
C29 C24 Rh2 122.6(2)
C24 C25 C26 108.0
C24 C25 C30 126.0
C26 C25 C30 126.0
C24 C25 Rh2 70.9(3)
C26 C25 Rh2 71.6(2)
C30 C25 Rh2 123.2(2)
C27 C26 C25 108.0
C27 C26 C31 126.0
C25 C26 C31 126.0
C27 C26 Rh2 71.0(3)
C25 C26 Rh2 71.3(2)
C31 C26 Rh2 123.3(2)
C28 C27 C26 108.0
C28 C27 C32 126.0
C26 C27 C32 126.0
C28 C27 Rh2 70.9(2)
C26 C27 Rh2 71.9(3)
C32 C27 Rh2 122.9(2)
C27 C28 C24 108.0
C27 C28 C33 126.0
C24 C28 C33 126.0
C27 C28 Rh2 71.8(2)
C24 C28 Rh2 71.5(2)
C33 C28 Rh2 122.4(2)
C24 C29 H29A 109.5
C24 C29 H29B 109.5
H29A C29 H29B 109.5
C24 C29 H29C 109.5
H29A C29 H29C 109.5
H29B C29 H29C 109.5
C25 C30 H30A 109.5
C25 C30 H30B 109.5
H30A C30 H30B 109.5
C25 C30 H30C 109.5
H30A C30 H30C 109.5
H30B C30 H30C 109.5
C26 C31 H31A 109.5
C26 C31 H31B 109.5
H31A C31 H31B 109.5
C26 C31 H31C 109.5
H31A C31 H31C 109.5
H31B C31 H31C 109.5
C27 C32 H32A 109.5
C27 C32 H32B 109.5
H32A C32 H32B 109.5
C27 C32 H32C 109.5
H32A C32 H32C 109.5
H32B C32 H32C 109.5
C28 C33 H33A 109.5
C28 C33 H33B 109.5
H33A C33 H33B 109.5
C28 C33 H33C 109.5
H33A C33 H33C 109.5
H33B C33 H33C 109.5
C35 C34 C38 108.0
C35 C34 C39 126.0
C38 C34 C39 126.0
C35 C34 Rh3 70.3(2)
C38 C34 Rh3 72.6(2)
C39 C34 Rh3 122.7(2)
C36 C35 C34 108.0
C36 C35 C40 126.0
C34 C35 C40 126.0
C36 C35 Rh3 71.8(2)
C34 C35 Rh3 72.0(2)
C40 C35 Rh3 121.8(2)
C35 C36 C37 108.0
C35 C36 C41 126.0
C37 C36 C41 126.0
C35 C36 Rh3 70.5(2)
C37 C36 Rh3 72.6(2)
C41 C36 Rh3 122.5(2)
C36 C37 C38 108.0
C36 C37 C42 126.0
C38 C37 C42 126.0
C36 C37 Rh3 70.1(2)
C38 C37 Rh3 71.7(2)
C42 C37 Rh3 123.9(2)
C37 C38 C34 108.0
C37 C38 C43 126.0
C34 C38 C43 126.0
C37 C38 Rh3 71.4(2)
C34 C38 Rh3 70.2(2)
C43 C38 Rh3 124.0(2)
C34 C39 H39A 109.5
C34 C39 H39B 109.5
H39A C39 H39B 109.5
C34 C39 H39C 109.5
H39A C39 H39C 109.5
H39B C39 H39C 109.5
C35 C40 H40A 109.5
C35 C40 H40B 109.5
H40A C40 H40B 109.5
C35 C40 H40C 109.5
H40A C40 H40C 109.5
H40B C40 H40C 109.5
C36 C41 H41A 109.5
C36 C41 H41B 109.5
H41A C41 H41B 109.5
C36 C41 H41C 109.5
H41A C41 H41C 109.5
H41B C41 H41C 109.5
C37 C42 H42A 109.5
C37 C42 H42B 109.5
H42A C42 H42B 109.5
C37 C42 H42C 109.5
H42A C42 H42C 109.5
H42B C42 H42C 109.5
C38 C43 H43A 109.5
C38 C43 H43B 109.5
H43A C43 H43B 109.5
C38 C43 H43C 109.5
H43A C43 H43C 109.5
H43B C43 H43C 109.5
C45 C44 C48 108.0
C45 C44 C49 126.0
C48 C44 C49 126.0
C45 C44 Rh4 71.0(2)
C48 C44 Rh4 72.7(2)
C49 C44 Rh4 122.0(2)
C44 C45 C46 108.0
C44 C45 C50 126.0
C46 C45 C50 126.0
C44 C45 Rh4 71.5(2)
C46 C45 Rh4 72.5(2)
C50 C45 Rh4 121.7(2)
C47 C46 C45 108.0
C47 C46 C51 126.0
C45 C46 C51 126.0
C47 C46 Rh4 72.5(2)
C45 C46 Rh4 70.3(2)
C51 C46 Rh4 122.9(2)
C48 C47 C46 108.0
C48 C47 C52 126.0
C46 C47 C52 126.0
C48 C47 Rh4 71.1(2)
C46 C47 Rh4 70.6(2)
C52 C47 Rh4 123.9(2)
C44 C48 C47 108.0
C44 C48 C53 126.0
C47 C48 C53 126.0
C44 C48 Rh4 70.2(2)
C47 C48 Rh4 72.1(2)
C53 C48 Rh4 123.3(2)
C44 C49 H49A 109.5
C44 C49 H49B 109.5
H49A C49 H49B 109.5
C44 C49 H49C 109.5
H49A C49 H49C 109.5
H49B C49 H49C 109.5
C45 C50 H50A 109.5
C45 C50 H50B 109.5
H50A C50 H50B 109.5
C45 C50 H50C 109.5
H50A C50 H50C 109.5
H50B C50 H50C 109.5
C46 C51 H51A 109.5
C46 C51 H51B 109.5
H51A C51 H51B 109.5
C46 C51 H51C 109.5
H51A C51 H51C 109.5
H51B C51 H51C 109.5
C47 C52 H52A 109.5
C47 C52 H52B 109.5
H52A C52 H52B 109.5
C47 C52 H52C 109.5
H52A C52 H52C 109.5
H52B C52 H52C 109.5
C48 C53 H53A 109.5
C48 C53 H53B 109.5
H53A C53 H53B 109.5
C48 C53 H53C 109.5
H53A C53 H53C 109.5
H53B C53 H53C 109.5
C55 C54 C58 108.0
C55 C54 C59 126.0
C58 C54 C59 126.0
C55 C54 Ru1 69.5(3)
C58 C54 Ru1 70.8(3)
C59 C54 Ru1 125.2(3)
C56 C55 C54 108.0
C56 C55 C60 126.0
C54 C55 C60 126.0
C56 C55 Ru1 69.7(3)
C54 C55 Ru1 72.0(3)
C60 C55 Ru1 123.9(2)
C55 C56 C57 108.0
C55 C56 C61 126.0
C57 C56 C61 126.0
C55 C56 Ru1 71.3(3)
C57 C56 Ru1 71.2(3)
C61 C56 Ru1 123.1(3)
C58 C57 C56 108.0
C58 C57 C62 126.0
C56 C57 C62 126.0
C58 C57 Ru1 72.0(3)
C56 C57 Ru1 69.8(3)
C62 C57 Ru1 123.8(2)
C57 C58 C54 108.0
C57 C58 C63 126.0
C54 C58 C63 126.0
C57 C58 Ru1 69.5(3)
C54 C58 Ru1 71.0(3)
C63 C58 Ru1 125.1(2)
C54 C59 H59A 109.5
C54 C59 H59B 109.5
H59A C59 H59B 109.5
C54 C59 H59C 109.5
H59A C59 H59C 109.5
H59B C59 H59C 109.5
C55 C60 H60A 109.5
C55 C60 H60B 109.5
H60A C60 H60B 109.5
C55 C60 H60C 109.5
H60A C60 H60C 109.5
H60B C60 H60C 109.5
C56 C61 H61A 109.5
C56 C61 H61B 109.5
H61A C61 H61B 109.5
C56 C61 H61C 109.5
H61A C61 H61C 109.5
H61B C61 H61C 109.5
C57 C62 H62A 109.5
C57 C62 H62B 109.5
H62A C62 H62B 109.5
C57 C62 H62C 109.5
H62A C62 H62C 109.5
H62B C62 H62C 109.5
C58 C63 H63A 109.5
C58 C63 H63B 109.5
H63A C63 H63B 109.5
C58 C63 H63C 109.5
H63A C63 H63C 109.5
H63B C63 H63C 109.5
C68 C64 C65 108.0
C68 C64 C69 126.0
C65 C64 C69 126.0
C68 C64 Ru2 70.1(3)
C65 C64 Ru2 71.0(3)
C69 C64 Ru2 124.5(2)
C64 C65 C66 108.0
C64 C65 C70 126.0
C66 C65 C70 126.0
C64 C65 Ru2 70.6(3)
C66 C65 Ru2 70.2(3)
C70 C65 Ru2 124.7(2)
C67 C66 C65 108.0
C67 C66 C71 126.0
C65 C66 C71 126.0
C67 C66 Ru2 70.1(3)
C65 C66 Ru2 71.3(3)
C71 C66 Ru2 124.2(3)
C66 C67 C68 108.0
C66 C67 C72 126.0
C68 C67 C72 126.0
C66 C67 Ru2 71.2(3)
C68 C67 Ru2 70.8(3)
C72 C67 Ru2 123.6(3)
C64 C68 C67 108.0
C64 C68 C73 126.0
C67 C68 C73 126.0
C64 C68 Ru2 71.4(3)
C67 C68 Ru2 70.4(3)
C73 C68 Ru2 123.9(3)
C64 C69 H69A 109.5
C64 C69 H69B 109.5
H69A C69 H69B 109.5
C64 C69 H69C 109.5
H69A C69 H69C 109.5
H69B C69 H69C 109.5
C65 C70 H70A 109.5
C65 C70 H70B 109.5
H70A C70 H70B 109.5
C65 C70 H70C 109.5
H70A C70 H70C 109.5
H70B C70 H70C 109.5
C66 C71 H71A 109.5
C66 C71 H71B 109.5
H71A C71 H71B 109.5
C66 C71 H71C 109.5
H71A C71 H71C 109.5
H71B C71 H71C 109.5
C67 C72 H72A 109.5
C67 C72 H72B 109.5
H72A C72 H72B 109.5
C67 C72 H72C 109.5
H72A C72 H72C 109.5
H72B C72 H72C 109.5
C68 C73 H73A 109.5
C68 C73 H73B 109.5
H73A C73 H73B 109.5
C68 C73 H73C 109.5
H73A C73 H73C 109.5
H73B C73 H73C 109.5
C75 C74 C78 108.0
C75 C74 C79 126.0
C78 C74 C79 126.0
C75 C74 Ru3 70.4(3)
C78 C74 Ru3 71.2(3)
C79 C74 Ru3 124.0(2)
C74 C75 C76 108.0
C74 C75 C80 126.0
C76 C75 C80 126.0
C74 C75 Ru3 71.0(3)
C76 C75 Ru3 70.9(3)
C80 C75 Ru3 123.7(2)
C77 C76 C75 108.0
C77 C76 C81 126.0
C75 C76 C81 126.0
C77 C76 Ru3 71.2(3)
C75 C76 Ru3 70.5(3)
C81 C76 Ru3 123.9(2)
C78 C77 C76 108.0
C78 C77 C82 126.0
C76 C77 C82 126.0
C78 C77 Ru3 70.9(3)
C76 C77 Ru3 70.3(3)
C82 C77 Ru3 124.4(2)
C77 C78 C74 108.0
C77 C78 C83 126.0
C74 C78 C83 126.0
C77 C78 Ru3 70.8(3)
C74 C78 Ru3 70.4(3)
C83 C78 Ru3 124.4(2)
C74 C79 H79A 109.5
C74 C79 H79B 109.5
H79A C79 H79B 109.5
C74 C79 H79C 109.5
H79A C79 H79C 109.5
H79B C79 H79C 109.5
C75 C80 H80A 109.5
C75 C80 H80B 109.5
H80A C80 H80B 109.5
C75 C80 H80C 109.5
H80A C80 H80C 109.5
H80B C80 H80C 109.5
C76 C81 H81A 109.5
C76 C81 H81B 109.5
H81A C81 H81B 109.5
C76 C81 H81C 109.5
H81A C81 H81C 109.5
H81B C81 H81C 109.5
C77 C82 H82A 109.5
C77 C82 H82B 109.5
H82A C82 H82B 109.5
C77 C82 H82C 109.5
H82A C82 H82C 109.5
H82B C82 H82C 109.5
C78 C83 H83A 109.5
C78 C83 H83B 109.5
H83A C83 H83B 109.5
C78 C83 H83C 109.5
H83A C83 H83C 109.5
H83B C83 H83C 109.5
C1 N1 Ru3 176.3(12)
C1 N1 Cs1 79.6(9)
Ru3 N1 Cs1 102.1(4)
C2 N2 Ru1 177.0(12)
C2 N2 Cs1 85.0(9)
Ru1 N2 Cs1 97.4(4)
C3 N3 Ru2 175.6(13)
C3 N3 Cs1 79.0(10)
Ru2 N3 Cs1 103.6(4)
C5 N5 Ru1 173.0(12)
C5 N5 Cs1 93.9(9)
Ru1 N5 Cs1 92.8(4)
C6 N6 Ru3 173.1(13)
C6 N6 Cs1 88.4(11)
Ru3 N6 Cs1 98.5(4)
C7 N7 Ru1 165.6(12)
C7 N7 Cs1 95.4(10)
Ru1 N7 Cs1 98.6(4)
C8 N8 Ru2 174.6(13)
C8 N8 Cs1 87.4(10)
Ru2 N8 Cs1 97.9(4)
C10 N10 Ru2 175.3(14)
C10 N10 Cs1 80.1(10)
Ru2 N10 Cs1 99.6(4)
C11 N11 Ru3 174.2(12)
C11 N11 Cs1 83.9(10)
Ru3 N11 Cs1 98.9(4)
C12 N12 Cs1 88.0(10)
C2 Rh1 C1 89.1(6)
C2 Rh1 C3 88.2(6)
C1 Rh1 C3 87.3(6)
C2 Rh1 C18 135.2(5)
C1 Rh1 C18 93.0(5)
C3 Rh1 C18 136.6(5)
C2 Rh1 C14 101.9(5)
C1 Rh1 C14 112.1(5)
C3 Rh1 C14 158.0(5)
C18 Rh1 C14 37.10(12)
C2 Rh1 C17 158.2(5)
C1 Rh1 C17 109.8(4)
C3 Rh1 C17 102.8(5)
C18 Rh1 C17 37.10(12)
C14 Rh1 C17 61.74(16)
C2 Rh1 C15 96.9(5)
C1 Rh1 C15 148.9(5)
C3 Rh1 C15 123.2(5)
C18 Rh1 C15 61.60(17)
C14 Rh1 C15 36.77(12)
C17 Rh1 C15 61.38(17)
C2 Rh1 C16 124.2(5)
C1 Rh1 C16 146.5(4)
C3 Rh1 C16 96.7(5)
C18 Rh1 C16 61.59(16)
C14 Rh1 C16 61.38(17)
C17 Rh1 C16 36.77(12)
C15 Rh1 C16 36.57(12)
C2 Rh1 Cs1 52.0(4)
C1 Rh1 Cs1 53.8(4)
C3 Rh1 Cs1 54.7(4)
C18 Rh1 Cs1 146.7(2)
C14 Rh1 Cs1 145.6(2)
C17 Rh1 Cs1 148.8(2)
C15 Rh1 Cs1 147.1(2)
C16 Rh1 Cs1 149.0(2)
C5 Rh2 C6 88.7(6)
C5 Rh2 C4 91.4(7)
C6 Rh2 C4 89.1(7)
C5 Rh2 C28 126.2(5)
C6 Rh2 C28 93.7(5)
C4 Rh2 C28 142.4(6)
C5 Rh2 C24 96.4(5)
C6 Rh2 C24 118.3(5)
C4 Rh2 C24 151.6(5)
C28 Rh2 C24 37.38(12)
C5 Rh2 C27 158.4(5)
C6 Rh2 C27 104.2(5)
C4 Rh2 C27 105.8(5)
C28 Rh2 C27 37.33(12)
C24 Rh2 C27 62.29(17)
C5 Rh2 C25 99.1(5)
C6 Rh2 C25 154.6(5)
C4 Rh2 C25 114.5(5)
C28 Rh2 C25 62.25(16)
C24 Rh2 C25 37.22(11)
C27 Rh2 C25 62.08(16)
C5 Rh2 C26 131.4(5)
C6 Rh2 C26 139.7(5)
C4 Rh2 C26 92.5(5)
C28 Rh2 C26 62.19(17)
C24 Rh2 C26 62.11(16)
C27 Rh2 C26 37.13(11)
C25 Rh2 C26 37.06(11)
C9 Rh3 C8 94.2(7)
C9 Rh3 C7 87.6(7)
C8 Rh3 C7 85.5(6)
C9 Rh3 C35 108.2(5)
C8 Rh3 C35 100.0(5)
C7 Rh3 C35 162.7(4)
C9 Rh3 C36 145.9(5)
C8 Rh3 C36 92.9(4)
C7 Rh3 C36 126.2(4)
C35 Rh3 C36 37.70(11)
C9 Rh3 C34 89.6(5)
C8 Rh3 C34 135.1(5)
C7 Rh3 C34 139.4(4)
C35 Rh3 C34 37.65(11)
C36 Rh3 C34 62.67(15)
C9 Rh3 C37 144.9(6)
C8 Rh3 C37 120.3(5)
C7 Rh3 C37 100.5(4)
C35 Rh3 C37 62.50(15)
C36 Rh3 C37 37.24(10)
C34 Rh3 C37 62.15(15)
C9 Rh3 C38 108.0(6)
C8 Rh3 C38 154.9(4)
C7 Rh3 C38 106.6(4)
C35 Rh3 C38 62.44(15)
C36 Rh3 C38 62.18(15)
C34 Rh3 C38 37.17(11)
C37 Rh3 C38 36.94(10)
C10 Rh4 C12 86.2(7)
C10 Rh4 C11 88.0(6)
C12 Rh4 C11 87.1(6)
C10 Rh4 C45 143.5(5)
C12 Rh4 C45 91.0(5)
C11 Rh4 C45 128.2(5)
C10 Rh4 C44 158.0(5)
C12 Rh4 C44 114.9(5)
C11 Rh4 C44 98.8(5)
C45 Rh4 C44 37.49(11)
C10 Rh4 C46 108.4(5)
C12 Rh4 C46 103.6(5)
C11 Rh4 C46 160.7(5)
C45 Rh4 C46 37.29(11)
C44 Rh4 C46 62.20(15)
C10 Rh4 C48 121.0(5)
C12 Rh4 C48 151.3(5)
C11 Rh4 C48 101.5(5)
C45 Rh4 C48 62.13(15)
C44 Rh4 C48 37.13(10)
C46 Rh4 C48 61.69(15)
C10 Rh4 C47 98.3(5)
C12 Rh4 C47 139.5(5)
C11 Rh4 C47 133.1(5)
C45 Rh4 C47 61.92(15)
C44 Rh4 C47 61.81(15)
C46 Rh4 C47 36.83(11)
C48 Rh4 C47 36.74(10)
C10 Rh4 Cs1 56.3(4)
C12 Rh4 Cs1 47.5(4)
C11 Rh4 Cs1 54.6(4)
C45 Rh4 Cs1 137.55(19)
C44 Rh4 Cs1 143.22(19)
C46 Rh4 Cs1 143.37(19)
C48 Rh4 Cs1 154.53(19)
C47 Rh4 Cs1 154.58(18)
N7 Ru1 N5 89.5(5)
N7 Ru1 C56 151.2(4)
N5 Ru1 C56 97.6(4)
N7 Ru1 N2 89.1(5)
N5 Ru1 N2 87.6(5)
C56 Ru1 N2 118.9(4)
N7 Ru1 C57 138.6(4)
N5 Ru1 C57 131.5(4)
C56 Ru1 C57 39.01(13)
N2 Ru1 C57 96.9(4)
N7 Ru1 C55 112.8(4)
N5 Ru1 C55 95.2(4)
C56 Ru1 C55 38.98(13)
N2 Ru1 C55 157.9(4)
C57 Ru1 C55 65.03(18)
N7 Ru1 C58 101.2(4)
N5 Ru1 C58 159.4(4)
C56 Ru1 C58 64.82(18)
N2 Ru1 C58 109.9(4)
C57 Ru1 C58 38.51(13)
C55 Ru1 C58 64.46(18)
N7 Ru1 C54 88.4(4)
N5 Ru1 C54 126.0(4)
C56 Ru1 C54 64.79(18)
N2 Ru1 C54 146.3(4)
C57 Ru1 C54 64.48(18)
C55 Ru1 C54 38.47(13)
C58 Ru1 C54 38.20(13)
N7 Ru1 Cs1 52.0(3)
N5 Ru1 Cs1 57.2(3)
C56 Ru1 Cs1 151.1(2)
N2 Ru1 Cs1 52.5(3)
C57 Ru1 Cs1 149.4(2)
C55 Ru1 Cs1 144.6(2)
C58 Ru1 Cs1 142.4(2)
C54 Ru1 Cs1 139.9(2)
N8 Ru2 N10 83.7(5)
N8 Ru2 N3 88.9(5)
N10 Ru2 N3 88.5(5)
N8 Ru2 C67 152.3(4)
N10 Ru2 C67 123.4(4)
N3 Ru2 C67 96.5(4)
N8 Ru2 C68 144.9(4)
N10 Ru2 C68 95.8(4)
N3 Ru2 C68 126.2(4)
C67 Ru2 C68 38.77(12)
N8 Ru2 C66 113.6(4)
N10 Ru2 C66 160.4(4)
N3 Ru2 C66 100.5(4)
C67 Ru2 C66 38.70(12)
C68 Ru2 C66 64.75(17)
N8 Ru2 C64 107.1(4)
N10 Ru2 C64 102.7(5)
N3 Ru2 C64 161.2(4)
C67 Ru2 C64 64.68(18)
C68 Ru2 C64 38.56(13)
C66 Ru2 C64 64.46(19)
N8 Ru2 C65 92.2(4)
N10 Ru2 C65 137.3(5)
N3 Ru2 C65 134.0(5)
C67 Ru2 C65 64.60(18)
C68 Ru2 C65 64.51(19)
C66 Ru2 C65 38.45(13)
C64 Ru2 C65 38.36(14)
N1 Ru3 N6 84.7(5)
N1 Ru3 N11 89.4(5)
N6 Ru3 N11 86.6(5)
N1 Ru3 C75 164.3(4)
N6 Ru3 C75 106.8(4)
N11 Ru3 C75 101.8(4)
N1 Ru3 C76 130.6(4)
N6 Ru3 C76 144.7(5)
N11 Ru3 C76 93.8(4)
C75 Ru3 C76 38.60(13)
N1 Ru3 C74 132.8(4)
N6 Ru3 C74 91.8(4)
N11 Ru3 C74 137.5(4)
C75 Ru3 C74 38.58(13)
C76 Ru3 C74 64.53(18)
N1 Ru3 C77 100.3(4)
N6 Ru3 C77 151.9(4)
N11 Ru3 C77 120.9(4)
C75 Ru3 C77 64.47(18)
C76 Ru3 C77 38.44(13)
C74 Ru3 C77 64.33(18)
N1 Ru3 C78 101.4(4)
N6 Ru3 C78 113.6(4)
N11 Ru3 C78 157.7(4)
C75 Ru3 C78 64.44(18)
C76 Ru3 C78 64.35(18)
C74 Ru3 C78 38.40(13)
C77 Ru3 C78 38.32(12)
N1 Ru3 Cs1 51.2(3)
N6 Ru3 Cs1 53.6(4)
N11 Ru3 Cs1 53.0(3)
C75 Ru3 Cs1 144.5(2)
C76 Ru3 Cs1 145.6(2)
C74 Ru3 Cs1 145.4(2)
C77 Ru3 Cs1 147.1(2)
C78 Ru3 Cs1 147.0(2)
N12 Cs1 N7 99.6(3)
N12 Cs1 N2 149.2(3)
N7 Cs1 N2 52.2(3)
N12 Cs1 C12 19.3(3)
N7 Cs1 C12 116.0(3)
N2 Cs1 C12 167.9(3)
N12 Cs1 C2 168.5(3)
N7 Cs1 C2 69.6(3)
N2 Cs1 C2 19.3(3)
C12 Cs1 C2 171.8(4)
N12 Cs1 C1 141.7(3)
N7 Cs1 C1 117.9(3)
N2 Cs1 C1 65.9(3)
C12 Cs1 C1 126.1(3)
C2 Cs1 C1 48.4(3)
N12 Cs1 N1 123.5(3)
N7 Cs1 N1 132.6(3)
N2 Cs1 N1 80.8(3)
C12 Cs1 N1 110.4(3)
C2 Cs1 N1 65.5(3)
C1 Cs1 N1 19.6(3)
N12 Cs1 N5 104.1(3)
N7 Cs1 N5 50.6(3)
N2 Cs1 N5 50.1(3)
C12 Cs1 N5 122.0(3)
C2 Cs1 N5 66.1(3)
C1 Cs1 N5 94.8(3)
N1 Cs1 N5 96.3(3)
N12 Cs1 C3 140.5(4)
N7 Cs1 C3 96.0(3)
N2 Cs1 C3 64.1(3)
C12 Cs1 C3 124.1(4)
C2 Cs1 C3 47.9(3)
C1 Cs1 C3 47.2(4)
N1 Cs1 C3 64.3(3)
N5 Cs1 C3 113.7(3)
N12 Cs1 N11 76.4(3)
N7 Cs1 N11 170.5(3)
N2 Cs1 N11 129.1(3)
C12 Cs1 N11 61.9(3)
C2 Cs1 N11 113.6(3)
C1 Cs1 N11 65.4(3)
N1 Cs1 N11 48.5(3)
N5 Cs1 N11 121.6(3)
C3 Cs1 N11 92.4(3)
N12 Cs1 N3 123.1(3)
N7 Cs1 N3 97.1(3)
N2 Cs1 N3 77.8(3)
C12 Cs1 N3 108.5(3)
C2 Cs1 N3 64.0(3)
C1 Cs1 N3 62.3(3)
N1 Cs1 N3 76.7(3)
N5 Cs1 N3 127.7(3)
C3 Cs1 N3 18.1(3)
N11 Cs1 N3 92.3(3)
N12 Cs1 N6 90.1(3)
N7 Cs1 N6 124.9(3)
N2 Cs1 N6 96.9(3)
C12 Cs1 N6 88.5(3)
C2 Cs1 N6 93.0(3)
C1 Cs1 N6 63.2(3)
N1 Cs1 N6 46.0(3)
N5 Cs1 N6 74.4(3)
C3 Cs1 N6 110.0(3)
N11 Cs1 N6 47.3(3)
N3 Cs1 N6 122.1(3)
N85 C85 C84 180.0
C85 C84 H84A 109.5
C85 C84 H84B 109.5
H84A C84 H84B 109.5
C85 C84 H84C 109.5
H84A C84 H84C 109.5
H84B C84 H84C 109.5
N87 C87 C86 180.0(9)
C87 C86 H86A 109.5
C87 C86 H86B 109.5
H86A C86 H86B 109.5
C87 C86 H86C 109.5
H86A C86 H86C 109.5
H86B C86 H86C 109.5
N89 C89 C88 180.0
C89 C88 H88A 128.6
C89 C88 H88B 116.0
H88A C88 H88B 100.0
C89 C88 H88C 118.2
H88A C88 H88C 109.2
H88B C88 H88C 66.4
N91 C91 C90 180.0
C91 C90 H90A 109.5
C91 C90 H90B 109.5
H90A C90 H90B 109.5
C91 C90 H90C 109.5
H90A C90 H90C 109.5
H90B C90 H90C 109.5
N93 C93 C92 180.0
C93 C92 H92A 109.5
C93 C92 H92B 109.5
H92A C92 H92B 109.5
C93 C92 H92C 109.5
H92A C92 H92C 109.5
H92B C92 H92C 109.5
N95 C95 C94 180.0
C95 C94 H94A 109.5
C95 C94 H94B 109.5
H94A C94 H94B 109.5
C95 C94 H94C 109.5
H94A C94 H94C 109.5
H94B C94 H94C 109.5
N97 C97 C96 180.0
C97 C96 H96A 109.5
C97 C96 H96B 109.5
H96A C96 H96B 109.5
C97 C96 H96C 109.5
H96A C96 H96C 109.5
H96B C96 H96C 109.5
N99 C99 C98 180.0
C99 C98 H98A 109.5
C99 C98 H98B 109.5
H98A C98 H98B 109.5
C99 C98 H98C 109.5
H98A C98 H98C 109.5
H98B C98 H98C 109.5
N101 C101 C100 180.0
C101 C100 H10B 109.5
C101 C100 H10C 109.5
H10B C100 H10C 109.5
C101 C100 H10D 109.5
H10B C100 H10D 109.5
H10C C100 H10D 109.5
N103 C103 C102 180(3)
C103 C102 H10H 109.5
C103 C102 H10I 109.5
H10H C102 H10I 109.5
C103 C102 H10J 109.5
H10H C102 H10J 109.5
H10I C102 H10J 109.5

loop_
_geom_bond_atom_site_label_1
_geom_bond_atom_site_label_2
_geom_bond_distance
C1 N1 1.197(19)
C1 Rh1 2.044(15)
C1 Cs1 3.512(14)
C2 N2 1.145(18)
C2 Rh1 2.027(14)
C2 Cs1 3.451(14)
C3 N3 1.119(19)
C3 Rh1 2.051(16)
C3 Cs1 3.540(15)
C4 N4 1.12(2)
C4 Rh2 2.031(17)
C5 N5 1.236(19)
C5 Rh2 1.919(15)
C5 Cs1 3.821(16)
C6 N6 1.137(19)
C6 Rh2 2.002(16)
C6 Cs1 3.748(16)
C7 N7 1.168(19)
C7 Rh3 2.002(15)
C7 Cs1 3.644(14)
C8 N8 1.160(19)
C8 Rh3 1.995(15)
C8 Cs1 3.919(16)
C9 N9 1.16(2)
C9 Rh3 1.985(16)
C10 N10 1.175(19)
C10 Rh4 1.975(15)
C10 Cs1 3.700(15)
C11 N11 1.145(19)
C11 Rh4 1.994(15)
C11 Cs1 3.641(14)
C12 N12 1.126(19)
C12 Rh4 1.981(15)
C12 Cs1 3.402(15)
C14 C15 1.4200
C14 C18 1.4200
C14 C19 1.5095
C14 Rh1 2.239(8)
C15 C16 1.4200
C15 C20 1.5095
C15 Rh1 2.263(8)
C16 C17 1.4200
C16 C21 1.5095
C16 Rh1 2.263(8)
C17 C18 1.4200
C17 C22 1.5095
C17 Rh1 2.239(7)
C18 C23 1.5095
C18 Rh1 2.224(8)
C19 H19A 0.9800
C19 H19B 0.9800
C19 H19C 0.9800
C20 H20A 0.9800
C20 H20B 0.9800
C20 H20C 0.9800
C21 H21A 0.9800
C21 H21B 0.9800
C21 H21C 0.9800
C22 H22A 0.9800
C22 H22B 0.9800
C22 H22C 0.9800
C23 H23A 0.9800
C23 H23B 0.9800
C23 H23C 0.9800
C24 C25 1.4200
C24 C28 1.4200
C24 C29 1.5095
C24 Rh2 2.218(7)
C25 C26 1.4200
C25 C30 1.5095
C25 Rh2 2.232(7)
C26 C27 1.4200
C26 C31 1.5095
C26 Rh2 2.236(7)
C27 C28 1.4200
C27 C32 1.5095
C27 Rh2 2.224(7)
C28 C33 1.5095
C28 Rh2 2.213(8)
C29 H29A 0.9800
C29 H29B 0.9800
C29 H29C 0.9800
C30 H30A 0.9800
C30 H30B 0.9800
C30 H30C 0.9800
C31 H31A 0.9800
C31 H31B 0.9800
C31 H31C 0.9800
C32 H32A 0.9800
C32 H32B 0.9800
C32 H32C 0.9800
C33 H33A 0.9800
C33 H33B 0.9800
C33 H33C 0.9800
C34 C35 1.4200
C34 C38 1.4200
C34 C39 1.5095
C34 Rh3 2.212(7)
C35 C36 1.4200
C35 C40 1.5095
C35 Rh3 2.189(7)
C36 C37 1.4200
C36 C41 1.5095
C36 Rh3 2.206(7)
C37 C38 1.4200
C37 C42 1.5095
C37 Rh3 2.240(7)
C38 C43 1.5095
C38 Rh3 2.243(7)
C39 H39A 0.9800
C39 H39B 0.9800
C39 H39C 0.9800
C40 H40A 0.9800
C40 H40B 0.9800
C40 H40C 0.9800
C41 H41A 0.9800
C41 H41B 0.9800
C41 H41C 0.9800
C42 H42A 0.9800
C42 H42B 0.9800
C42 H42C 0.9800
C43 H43A 0.9800
C43 H43B 0.9800
C43 H43C 0.9800
C44 C45 1.4200
C44 C48 1.4200
C44 C49 1.5095
C44 Rh4 2.213(7)
C45 C46 1.4200
C45 C50 1.5095
C45 Rh4 2.206(7)
C46 C47 1.4200
C46 C51 1.5095
C46 Rh4 2.235(7)
C47 C48 1.4200
C47 C52 1.5095
C47 Rh4 2.260(7)
C48 C53 1.5095
C48 Rh4 2.246(7)
C49 H49A 0.9800
C49 H49B 0.9800
C49 H49C 0.9800
C50 H50A 0.9800
C50 H50B 0.9800
C50 H50C 0.9800
C51 H51A 0.9800
C51 H51B 0.9800
C51 H51C 0.9800
C52 H52A 0.9800
C52 H52B 0.9800
C52 H52C 0.9800
C53 H53A 0.9800
C53 H53B 0.9800
C53 H53C 0.9800
C54 C55 1.4200
C54 C58 1.4200
C54 C59 1.5095
C54 Ru1 2.171(8)
C55 C56 1.4200
C55 C60 1.5095
C55 Ru1 2.139(8)
C56 C57 1.4200
C56 C61 1.5095
C56 Ru1 2.117(8)
C57 C58 1.4200
C57 C62 1.5095
C57 Ru1 2.136(8)
C58 C63 1.5095
C58 Ru1 2.169(8)
C59 H59A 0.9800
C59 H59B 0.9800
C59 H59C 0.9800
C60 H60A 0.9800
C60 H60B 0.9800
C60 H60C 0.9800
C61 H61A 0.9800
C61 H61B 0.9800
C61 H61C 0.9800
C62 H62A 0.9800
C62 H62B 0.9800
C62 H62C 0.9800
C63 H63A 0.9800
C63 H63B 0.9800
C63 H63C 0.9800
C64 C68 1.4200
C64 C65 1.4200
C64 C69 1.5095
C64 Ru2 2.159(8)
C65 C66 1.4200
C65 C70 1.5095
C65 Ru2 2.163(8)
C66 C67 1.4200
C66 C71 1.5095
C66 Ru2 2.149(8)
C67 C68 1.4200
C67 C72 1.5095
C67 Ru2 2.136(7)
C68 C73 1.5095
C68 Ru2 2.142(7)
C69 H69A 0.9800
C69 H69B 0.9800
C69 H69C 0.9800
C70 H70A 0.9800
C70 H70B 0.9800
C70 H70C 0.9800
C71 H71A 0.9800
C71 H71B 0.9800
C71 H71C 0.9800
C72 H72A 0.9800
C72 H72B 0.9800
C72 H72C 0.9800
C73 H73A 0.9800
C73 H73B 0.9800
C73 H73C 0.9800
C74 C75 1.4200
C74 C78 1.4200
C74 C79 1.5095
C74 Ru3 2.153(8)
C75 C76 1.4200
C75 C80 1.5095
C75 Ru3 2.145(8)
C76 C77 1.4200
C76 C81 1.5095
C76 Ru3 2.151(8)
C77 C78 1.4200
C77 C82 1.5095
C77 Ru3 2.163(8)
C78 C83 1.5095
C78 Ru3 2.164(7)
C79 H79A 0.9800
C79 H79B 0.9800
C79 H79C 0.9800
C80 H80A 0.9800
C80 H80B 0.9800
C80 H80C 0.9800
C81 H81A 0.9800
C81 H81B 0.9800
C81 H81C 0.9800
C82 H82A 0.9800
C82 H82B 0.9800
C82 H82C 0.9800
C83 H83A 0.9800
C83 H83B 0.9800
C83 H83C 0.9800
N1 Ru3 2.039(12)
N1 Cs1 3.525(12)
N2 Ru1 2.121(12)
N2 Cs1 3.357(12)
N3 Ru2 2.114(13)
N3 Cs1 3.580(12)
N5 Ru1 2.098(12)
N5 Cs1 3.532(12)
N6 Ru3 2.092(13)
N6 Cs1 3.603(13)
N7 Ru1 2.082(12)
N7 Cs1 3.344(12)
N8 Ru2 2.068(12)
N8 Cs1 3.795(13)
N10 Ru2 2.103(13)
N10 Cs1 3.715(13)
N11 Ru3 2.109(13)
N11 Cs1 3.579(12)
N12 Cs1 3.250(13)
Rh1 Cs1 4.3063(15)
Rh4 Cs1 4.4121(14)
Ru1 Cs1 4.1957(15)
Ru3 Cs1 4.4254(16)
N85 C85 1.1400
C85 C84 1.4400
C84 H84A 0.9800
C84 H84B 0.9800
C84 H84C 0.9800
N87 C87 1.1400
C87 C86 1.4400
C86 H86A 0.9800
C86 H86B 0.9800
C86 H86C 0.9799
N89 C89 1.1401
C89 C88 1.4400
C88 H88A 1.0770
C88 H88B 1.2992
C88 H88C 0.5410
N91 C91 1.1400
C91 C90 1.4400
C90 H90A 0.9800
C90 H90B 0.9800
C90 H90C 0.9800
N93 C93 1.1400
C93 C92 1.4401
C92 H92A 0.9800
C92 H92B 0.9799
C92 H92C 0.9800
N95 C95 1.1399
C95 C94 1.4400
C94 H94A 0.9800
C94 H94B 0.9800
C94 H94C 0.9801
N97 C97 1.1400
C97 C96 1.4400
C96 H96A 0.9800
C96 H96B 0.9799
C96 H96C 0.9800
N99 C99 1.1401
C99 C98 1.4400
C98 H98A 0.9800
C98 H98B 0.9800
C98 H98C 0.9800
N101 C101 1.1399
C101 C100 1.4401
C100 H10B 0.9800
C100 H10C 0.9800
C100 H10D 0.9800
N103 C103 1.1399
C103 C102 1.4400
C102 H10H 0.9800
C102 H10I 0.9800
C102 H10J 0.9800
